data_7118493
loop_
_publ_author_name
'Reddy, Baddigam Kiran'
'Gadekar, Santosh C.'
'Anand, Venkataramanarao G.'

_publ_section_title
;
 The synthesis and characterization of the meso-meso linked antiaromatic
 tetraoxa isophlorin dimer.
;
_journal_issue 14
_journal_name_full 'Chemical communications (Cambridge, England)'
_journal_page_first 3007
_journal_page_last 3009
_journal_paper_doi 10.1039/c5cc10370c
_journal_volume 52
_journal_year 2016
_chemical_formula_sum 'C98 H14 F10 O4'
_chemical_formula_weight 1445.09
_chemical_name_systematic
;
 ?
;
_space_group_crystal_system orthorhombic
_space_group_IT_number 43
_space_group_name_Hall 'F 2 -2d'
_space_group_name_H-M_alt 'F d d 2'
_symmetry_space_group_name_Hall 'F 2 -2d'
_symmetry_space_group_name_H-M 'F d d 2'
_atom_sites_solution_hydrogens geom
_audit_creation_method SHELXL-2013
_audit_update_record
;
2015-11-16 deposited with the CCDC.
2016-01-11 downloaded from the CCDC.
;
_cell_angle_alpha 90
_cell_angle_beta 90
_cell_angle_gamma 90
_cell_formula_units_Z 16
_cell_length_a 35.203(6)
_cell_length_b 55.389(9)
_cell_length_c 12.2274(19)
_cell_measurement_reflns_used 5346
_cell_measurement_temperature 100(2)
_cell_measurement_theta_max 23.04
_cell_measurement_theta_min 2.43
_cell_volume 23842(7)
_computing_cell_refinement 'Bruker SAINT'
_computing_data_collection 'Bruker APEX2'
_computing_data_reduction 'Bruker SAINT'
_computing_molecular_graphics 'Bruker SHELXTL'
_computing_publication_material 'Bruker SHELXTL'
_computing_structure_refinement 'SHELXL-2013 (Sheldrick 2013)'
_computing_structure_solution 'SHELXS-97 (Sheldrick 2008)'
_diffrn_ambient_temperature 100(2)
_diffrn_measured_fraction_theta_full 1.000
_diffrn_measured_fraction_theta_max 0.999
_diffrn_measurement_device_type 'Bruker APEX-II CCD'
_diffrn_measurement_method '\f and \w scans'
_diffrn_radiation_type MoK\a
_diffrn_radiation_wavelength 0.71073
_diffrn_reflns_av_R_equivalents 0.1202
_diffrn_reflns_av_unetI/netI 0.1141
_diffrn_reflns_laue_measured_fraction_full 1.000
_diffrn_reflns_laue_measured_fraction_max 0.999
_diffrn_reflns_limit_h_max 46
_diffrn_reflns_limit_h_min -46
_diffrn_reflns_limit_k_max 74
_diffrn_reflns_limit_k_min -72
_diffrn_reflns_limit_l_max 14
_diffrn_reflns_limit_l_min -16
_diffrn_reflns_number 85545
_diffrn_reflns_point_group_measured_fraction_full 0.977
_diffrn_reflns_point_group_measured_fraction_max 0.966
_diffrn_reflns_theta_full 25.242
_diffrn_reflns_theta_max 28.430
_diffrn_reflns_theta_min 1.371
_exptl_absorpt_coefficient_mu 0.120
_exptl_absorpt_correction_T_max 0.993
_exptl_absorpt_correction_T_min 0.979
_exptl_absorpt_correction_type multi-scan
_exptl_absorpt_process_details 'Multi-Scan absorbtion correction'
_exptl_crystal_colour black
_exptl_crystal_density_diffrn 1.610
_exptl_crystal_description rectangle
_exptl_crystal_F_000 11584
_exptl_crystal_recrystallization_method 'slow evaporation'
_exptl_crystal_size_max 0.600
_exptl_crystal_size_mid 0.150
_exptl_crystal_size_min 0.060
_platon_squeeze_details
;
;
_refine_diff_density_max 0.561
_refine_diff_density_min -0.337
_refine_diff_density_rms 0.068
_refine_ls_abs_structure_details
;
 Flack x determined using 2681 quotients [(I+)-(I-)]/[(I+)+(I-)]
 (Parsons and Flack (2004), Acta Cryst. A60, s61).
;
_refine_ls_abs_structure_Flack 0.7(5)
_refine_ls_extinction_method none
_refine_ls_goodness_of_fit_ref 0.971
_refine_ls_hydrogen_treatment constr
_refine_ls_matrix_type full
_refine_ls_number_parameters 1009
_refine_ls_number_reflns 14492
_refine_ls_number_restraints 13
_refine_ls_restrained_S_all 0.972
_refine_ls_R_factor_all 0.1225
_refine_ls_R_factor_gt 0.0678
_refine_ls_shift/su_max 0.000
_refine_ls_shift/su_mean 0.000
_refine_ls_structure_factor_coef Fsqd
_refine_ls_weighting_details 'w=1/[\s^2^(Fo^2^)+(0.0783P)^2^] where P=(Fo^2^+2Fc^2^)/3'
_refine_ls_weighting_scheme calc
_refine_ls_wR_factor_gt 0.1396
_refine_ls_wR_factor_ref 0.1573
_reflns_Friedel_coverage 0.850
_reflns_friedel_fraction_full 0.952
_reflns_friedel_fraction_max 0.930
_reflns_number_gt 8805
_reflns_number_total 14492
_reflns_threshold_expression 'I > 2\s(I)'
_cod_data_source_file c5cc10370c2.cif
_cod_data_source_block 3
_cod_depositor_comments
;
The following automatic conversions were performed:

'_exptl_absorpt_correction_type' value 'Multi-Scan' changed to
'multi-scan' according to
/usr/data/users/saulius/crontab/automatic-downloads/rss-feeds/RSC/lib/dictionaries/cif_core.dic
dictionary named 'cif_core.dic' version 2.4.2 from 2011-04-26.

Automatic conversion script
Id: cif_fix_values 4268 2015-11-12 08:31:59Z antanas 

 Adding full bibliography for 7118492--7118494.cif.
;
_cod_database_code 7118493
_shelx_space_group_comment
;
The symmetry employed for this shelxl refinement is uniquely defined
by the following loop, which should always be used as a source of
symmetry information in preference to the above space-group names.
They are only intended as comments.
;
_shelx_estimated_absorpt_t_min 0.932
_shelx_estimated_absorpt_t_max 0.993
_shelxl_version_number 2013-4

loop_
_space_group_symop_operation_xyz
'x, y, z'
'-x, -y, z'
'x+1/4, -y+1/4, z+1/4'
'-x+1/4, y+1/4, z+1/4'
'x, y+1/2, z+1/2'
'-x, -y+1/2, z+1/2'
'x+1/4, -y+3/4, z+3/4'
'-x+1/4, y+3/4, z+3/4'
'x+1/2, y, z+1/2'
'-x+1/2, -y, z+1/2'
'x+3/4, -y+1/4, z+3/4'
'-x+3/4, y+1/4, z+3/4'
'x+1/2, y+1/2, z'
'-x+1/2, -y+1/2, z'
'x+3/4, -y+3/4, z+1/4'
'-x+3/4, y+3/4, z+1/4'

loop_
_atom_site_label
_atom_site_type_symbol
_atom_site_fract_x
_atom_site_fract_y
_atom_site_fract_z
_atom_site_U_iso_or_equiv
_atom_site_adp_type
_atom_site_occupancy
_atom_site_site_symmetry_order
_atom_site_calc_flag
_atom_site_refinement_flags_posn
_atom_site_refinement_flags_adp
C1 C 0.51457(17) 0.46155(11) 0.5758(6) 0.0404(18) Uani 1 1 d . .
C2 C 0.52400(17) 0.47014(11) 0.6769(6) 0.0377(16) Uani 1 1 d . .
C3 C 0.51831(17) 0.45645(10) 0.7661(6) 0.0363(16) Uani 1 1 d . .
C4 C 0.50370(16) 0.43345(10) 0.7551(5) 0.0287(13) Uani 1 1 d . .
C5 C 0.49870(16) 0.43802(10) 0.5653(5) 0.0284(13) Uani 1 1 d . .
C6 C 0.49342(14) 0.42351(8) 0.6554(5) 0.0218(11) Uani 1 1 d . .
C7 C 0.47689(13) 0.39880(8) 0.6468(4) 0.0157(10) Uani 1 1 d . .
C8 C 0.50409(13) 0.37989(7) 0.6318(4) 0.0136(9) Uani 1 1 d . .
C9 C 0.54179(14) 0.38180(8) 0.6035(4) 0.0171(10) Uani 1 1 d . .
H9 H 0.5553 0.3963 0.5885 0.021 Uiso 1 1 calc R U
C10 C 0.55654(14) 0.35831(8) 0.6012(4) 0.0157(10) Uani 1 1 d . .
H10 H 0.5821 0.3539 0.5855 0.019 Uiso 1 1 calc R U
C11 C 0.52728(13) 0.34275(8) 0.6259(4) 0.0134(10) Uani 1 1 d . .
C12 C 0.52821(12) 0.31700(7) 0.6355(4) 0.0120(9) Uani 1 1 d . .
C13 C 0.49922(13) 0.30093(8) 0.6477(4) 0.0146(9) Uani 1 1 d . .
C14 C 0.50232(15) 0.27593(8) 0.6697(4) 0.0213(12) Uani 1 1 d . .
H14 H 0.5253 0.2673 0.6818 0.026 Uiso 1 1 calc R U
C15 C 0.46706(14) 0.26632(9) 0.6707(4) 0.0211(11) Uani 1 1 d . .
H15 H 0.4609 0.2498 0.6830 0.025 Uiso 1 1 calc R U
C16 C 0.44082(13) 0.28528(8) 0.6501(4) 0.0162(10) Uani 1 1 d . .
C17 C 0.40224(13) 0.28360(8) 0.6398(4) 0.0161(10) Uani 1 1 d . .
C18 C 0.37497(14) 0.30236(8) 0.6256(4) 0.0165(10) Uani 1 1 d . .
C19 C 0.33676(14) 0.30050(9) 0.6041(4) 0.0199(11) Uani 1 1 d . .
H19 H 0.3228 0.2861 0.5919 0.024 Uiso 1 1 calc R U
C20 C 0.32238(15) 0.32424(9) 0.6036(4) 0.0211(11) Uani 1 1 d . .
H20 H 0.2967 0.3288 0.5918 0.025 Uiso 1 1 calc R U
C21 C 0.35214(13) 0.33943(8) 0.6232(4) 0.0155(10) Uani 1 1 d . .
C22 C 0.35215(13) 0.36477(8) 0.6312(4) 0.0161(10) Uani 1 1 d . .
H22 H 0.3275 0.3717 0.6282 0.019 Uiso 1 1 calc R U
C23 C 0.38045(13) 0.38140(8) 0.6423(4) 0.0171(10) Uani 1 1 d . .
C24 C 0.37646(14) 0.40703(8) 0.6539(4) 0.0179(10) Uani 1 1 d . .
H24 H 0.3533 0.4158 0.6556 0.021 Uiso 1 1 calc R U
C25 C 0.41164(15) 0.41640(9) 0.6619(4) 0.0205(11) Uani 1 1 d . .
H25 H 0.4175 0.4330 0.6722 0.025 Uiso 1 1 calc R U
C26 C 0.43842(13) 0.39736(8) 0.6525(4) 0.0143(9) Uani 1 1 d . .
C27 C 0.38638(13) 0.25859(8) 0.6400(4) 0.0165(9) Uani 1 1 d . .
C28 C 0.36355(14) 0.25025(9) 0.7241(4) 0.0182(10) Uani 1 1 d . .
C29 C 0.34874(15) 0.22735(9) 0.7254(4) 0.0225(11) Uani 1 1 d . .
C30 C 0.35659(15) 0.21166(8) 0.6408(5) 0.0244(11) Uani 1 1 d . .
C31 C 0.37932(15) 0.21907(9) 0.5556(4) 0.0231(12) Uani 1 1 d . .
C32 C 0.39352(15) 0.24212(9) 0.5553(4) 0.0197(11) Uani 1 1 d . .
C33 C 0.56713(13) 0.30599(8) 0.6256(4) 0.0174(10) Uani 1 1 d . .
C34 C 0.57556(15) 0.29100(9) 0.5380(4) 0.0220(11) Uani 1 1 d . .
H34 H 0.5569 0.2881 0.4834 0.026 Uiso 1 1 calc R U
C35 C 0.61087(16) 0.28022(9) 0.5295(5) 0.0281(13) Uani 1 1 d . .
H35 H 0.6164 0.2701 0.4689 0.034 Uiso 1 1 calc R U
C36 C 0.63801(16) 0.28410(10) 0.6081(5) 0.0299(14) Uani 1 1 d . .
H36 H 0.6622 0.2766 0.6020 0.036 Uiso 1 1 calc R U
C37 C 0.63010(16) 0.29905(10) 0.6967(6) 0.0328(14) Uani 1 1 d . .
H37 H 0.6489 0.3019 0.7510 0.039 Uiso 1 1 calc R U
C38 C 0.59449(15) 0.30988(9) 0.7055(5) 0.0227(11) Uani 1 1 d . .
H38 H 0.5889 0.3200 0.7663 0.027 Uiso 1 1 calc R U
C39 C 0.4424(3) 0.28066(11) 0.0301(6) 0.049(2) Uani 1 1 d . .
C40 C 0.44720(19) 0.29518(10) -0.0665(4) 0.0312(14) Uani 1 1 d . .
C41 C 0.53032(16) 0.31185(11) 0.0822(5) 0.0340(14) Uani 1 1 d . .
C42 C 0.41728(18) 0.30985(10) -0.1043(5) 0.0332(14) Uani 1 1 d . .
C43 C 0.46613(17) 0.36886(9) 0.3887(4) 0.0282(12) Uani 1 1 d . .
C44 C 0.51776(17) 0.34481(11) 0.3294(5) 0.0328(14) Uani 1 1 d . .
C45 C 0.53672(16) 0.33680(12) 0.2370(5) 0.0334(14) Uani 1 1 d . .
C46 C 0.37882(19) 0.38218(12) 0.2562(5) 0.0383(16) Uani 1 1 d . .
C47 C 0.50501(19) 0.29648(11) 0.0286(5) 0.0331(15) Uani 1 1 d . U
C48 C 0.53098(17) 0.31228(11) 0.2002(5) 0.0337(14) Uani 1 1 d . .
C49 C 0.48514(18) 0.30489(11) -0.0666(4) 0.0315(14) Uani 1 1 d . .
C50 C 0.43620(19) 0.38223(11) -0.0704(5) 0.0359(15) Uani 1 1 d . .
C51 C 0.4737(2) 0.39813(11) 0.0799(5) 0.0434(19) Uani 1 1 d . .
C52 C 0.35373(18) 0.36668(13) 0.2035(5) 0.0402(16) Uani 1 1 d . .
C53 C 0.35301(18) 0.36614(12) 0.0858(5) 0.0379(16) Uani 1 1 d . .
C54 C 0.4366(2) 0.38301(10) 0.3527(5) 0.0376(16) Uani 1 1 d . .
C55 C 0.50145(19) 0.36878(11) 0.3317(5) 0.0388(16) Uani 1 1 d . .
C56 C 0.49134(18) 0.32856(11) -0.1034(5) 0.0358(15) Uani 1 1 d . .
C57 C 0.46544(18) 0.36859(10) -0.1040(5) 0.0330(14) Uani 1 1 d . .
C58 C 0.41800(19) 0.31000(10) 0.3898(5) 0.0345(14) Uani 1 1 d . .
C59 C 0.38217(18) 0.30975(13) -0.0449(6) 0.0415(17) Uani 1 1 d . .
C60 C 0.5010(2) 0.36865(11) -0.0488(6) 0.0411(17) Uani 1 1 d . .
C61 C 0.4799(2) 0.28158(11) 0.0912(6) 0.0435(17) Uani 1 1 d . .
C62 C 0.39266(19) 0.34963(12) 0.3896(5) 0.0407(16) Uani 1 1 d . .
C63 C 0.39824(19) 0.37369(12) 0.3527(5) 0.0380(16) Uani 1 1 d . .
C64 C 0.4482(2) 0.29621(11) 0.3556(5) 0.0398(16) Uani 1 1 d . .
C65 C 0.4592(2) 0.34318(11) -0.1394(5) 0.0379(16) Uani 1 1 d . .
C66 C 0.3784(2) 0.29426(14) 0.0500(7) 0.054(2) Uani 1 1 d . .
C67 C 0.49174(19) 0.32927(12) 0.3887(5) 0.0399(15) Uani 1 1 d . .
C68 C 0.5056(2) 0.38349(12) 0.0435(6) 0.0461(19) Uani 1 1 d . .
C69 C 0.34817(18) 0.34258(15) 0.2432(5) 0.0481(19) Uani 1 1 d . .
C70 C 0.50609(19) 0.29737(11) 0.2575(5) 0.0376(16) Uani 1 1 d . .
C71 C 0.5055(2) 0.38381(12) 0.2377(6) 0.0431(18) Uani 1 1 d . .
C72 C 0.4037(2) 0.39718(11) 0.1948(6) 0.0439(18) Uani 1 1 d . .
C73 C 0.4406(2) 0.39733(11) 0.0234(6) 0.049(2) Uani 1 1 d . .
C74 C 0.3977(2) 0.37243(15) -0.0675(6) 0.051(2) Uani 1 1 d . .
C75 C 0.4865(2) 0.30636(13) 0.3546(5) 0.0437(17) Uani 1 1 d . .
C76 C 0.38295(19) 0.30971(12) 0.3345(5) 0.0398(16) Uani 1 1 d . .
C77 C 0.3779(2) 0.38080(13) 0.0289(6) 0.0437(18) Uani 1 1 d . .
C78 C 0.4244(2) 0.33504(12) 0.4266(5) 0.0418(17) Uani 1 1 d . .
C79 C 0.4246(2) 0.33398(11) -0.1398(4) 0.0388(16) Uani 1 1 d . U
C80 C 0.4742(3) 0.39808(11) 0.2011(6) 0.052(2) Uani 1 1 d . .
C81 C 0.4099(2) 0.28027(11) 0.2055(5) 0.0439(18) Uani 1 1 d . .
C82 C 0.54030(15) 0.35216(12) 0.1427(6) 0.0419(16) Uani 1 1 d . .
C83 C 0.37829(19) 0.29497(14) 0.2407(6) 0.047(2) Uani 1 1 d . .
C84 C 0.4040(2) 0.39687(12) 0.0843(7) 0.053(2) Uani 1 1 d . .
C85 C 0.4591(2) 0.34432(12) 0.4258(5) 0.0412(17) Uani 1 1 d . .
C86 C 0.53632(17) 0.33621(13) 0.0415(6) 0.0432(17) Uani 1 1 d . .
C87 C 0.3668(2) 0.33400(14) 0.3339(6) 0.0492(19) Uani 1 1 d . .
C88 C 0.4438(2) 0.28133(10) 0.2620(6) 0.0403(17) Uani 1 1 d . .
C89 C 0.3917(2) 0.34946(13) -0.1026(5) 0.0460(17) Uani 1 1 d . .
C90 C 0.34741(17) 0.34168(14) 0.0484(6) 0.0441(18) Uani 1 1 d . .
C91 C 0.4095(2) 0.28018(11) 0.0857(6) 0.0493(19) Uani 1 1 d . .
C92 C 0.5171(2) 0.34427(13) -0.0474(6) 0.0445(18) Uani 1 1 d . .
C93 C 0.36661(18) 0.33353(13) -0.0442(5) 0.0412(17) Uani 1 1 d . .
C94 C 0.4415(3) 0.39782(10) 0.2564(6) 0.0471(19) Uani 1 1 d . .
C95 C 0.34380(17) 0.32619(14) 0.1443(8) 0.057(2) Uani 1 1 d . .
C96 C 0.52540(18) 0.37486(12) 0.1423(6) 0.0457(17) Uani 1 1 d . .
C97 C 0.4802(2) 0.28179(11) 0.2021(6) 0.0500(19) Uani 1 1 d . .
C98 C 0.3589(2) 0.30387(15) 0.1447(7) 0.058(2) Uani 1 1 d . .
F1 F 0.48891(10) 0.42999(6) 0.4662(3) 0.0396(9) Uani 1 1 d . .
F2 F 0.51822(12) 0.47488(6) 0.4847(4) 0.0618(13) Uani 1 1 d . .
F3 F 0.53785(10) 0.49242(5) 0.6852(4) 0.0574(13) Uani 1 1 d . .
F4 F 0.52613(11) 0.46561(6) 0.8662(4) 0.0557(12) Uani 1 1 d . .
F5 F 0.49887(11) 0.42063(6) 0.8473(3) 0.0405(9) Uani 1 1 d . .
F6 F 0.41458(9) 0.24885(5) 0.4701(3) 0.0305(7) Uani 1 1 d . .
F7 F 0.38645(10) 0.20386(5) 0.4740(3) 0.0354(8) Uani 1 1 d . .
F8 F 0.34209(9) 0.18932(5) 0.6446(3) 0.0357(8) Uani 1 1 d . .
F9 F 0.32628(10) 0.22038(5) 0.8092(3) 0.0319(8) Uani 1 1 d . .
F10 F 0.35622(9) 0.26490(5) 0.8090(2) 0.0249(7) Uani 1 1 d . .
O1 O 0.41871(8) 0.37579(5) 0.6415(3) 0.0152(7) Uani 1 1 d . .
O2 O 0.38496(8) 0.32600(5) 0.6372(3) 0.0144(7) Uani 1 1 d . .
O3 O 0.46064(9) 0.30670(5) 0.6406(3) 0.0147(7) Uani 1 1 d . .
O4 O 0.49447(9) 0.35576(5) 0.6452(3) 0.0150(7) Uani 1 1 d . .

loop_
_atom_site_aniso_label
_atom_site_aniso_U_11
_atom_site_aniso_U_22
_atom_site_aniso_U_33
_atom_site_aniso_U_23
_atom_site_aniso_U_13
_atom_site_aniso_U_12
C1 0.026(3) 0.028(3) 0.067(5) 0.028(3) 0.027(3) 0.014(3)
C2 0.022(3) 0.024(3) 0.067(5) -0.007(3) 0.008(3) 0.002(2)
C3 0.032(3) 0.016(3) 0.061(5) -0.010(3) -0.016(3) 0.005(2)
C4 0.022(3) 0.020(3) 0.045(4) 0.002(3) -0.006(3) 0.001(2)
C5 0.029(3) 0.025(3) 0.031(3) 0.005(2) 0.007(3) 0.003(2)
C6 0.018(3) 0.014(2) 0.033(3) 0.004(2) 0.000(2) 0.0006(19)
C7 0.020(2) 0.009(2) 0.018(2) 0.005(2) -0.003(2) -0.0006(18)
C8 0.021(2) 0.012(2) 0.008(2) -0.0007(18) -0.002(2) -0.0013(18)
C9 0.019(3) 0.018(3) 0.014(2) 0.0001(19) -0.0034(19) -0.0054(19)
C10 0.013(2) 0.020(2) 0.013(2) 0.0007(19) -0.0027(18) -0.0033(19)
C11 0.015(2) 0.015(2) 0.010(2) -0.0008(18) 0.0016(18) 0.0047(18)
C12 0.014(2) 0.014(2) 0.008(2) -0.0026(19) -0.0008(19) 0.0004(17)
C13 0.015(2) 0.018(2) 0.011(2) -0.001(2) 0.002(2) 0.0025(18)
C14 0.020(3) 0.013(2) 0.032(3) 0.001(2) 0.003(2) 0.0002(19)
C15 0.020(3) 0.013(2) 0.030(3) 0.001(2) 0.003(2) 0.002(2)
C16 0.020(2) 0.015(2) 0.014(2) -0.006(2) 0.004(2) -0.0042(19)
C17 0.021(2) 0.014(2) 0.014(2) -0.001(2) 0.001(2) -0.0036(18)
C18 0.021(3) 0.014(2) 0.014(3) -0.0007(19) 0.003(2) -0.0029(19)
C19 0.019(3) 0.019(2) 0.022(3) 0.001(2) -0.001(2) -0.005(2)
C20 0.015(3) 0.019(3) 0.030(3) 0.002(2) 0.001(2) 0.003(2)
C21 0.012(2) 0.017(2) 0.018(3) 0.0019(19) 0.0038(19) 0.0035(18)
C22 0.012(2) 0.020(2) 0.016(3) 0.006(2) 0.004(2) 0.0030(19)
C23 0.018(2) 0.019(2) 0.014(2) 0.000(2) 0.002(2) 0.0059(19)
C24 0.019(2) 0.016(2) 0.019(3) 0.002(2) -0.002(2) 0.0034(19)
C25 0.027(3) 0.014(2) 0.020(3) 0.009(2) -0.001(2) 0.001(2)
C26 0.020(2) 0.011(2) 0.012(2) 0.0032(18) 0.002(2) -0.0015(18)
C27 0.015(2) 0.013(2) 0.022(3) 0.000(2) -0.001(2) -0.0011(18)
C28 0.019(3) 0.019(3) 0.016(3) -0.004(2) -0.005(2) -0.003(2)
C29 0.022(3) 0.022(3) 0.023(3) 0.006(2) 0.001(2) -0.008(2)
C30 0.029(3) 0.012(2) 0.032(3) 0.002(2) -0.006(3) -0.005(2)
C31 0.027(3) 0.020(3) 0.022(3) -0.008(2) 0.000(2) -0.005(2)
C32 0.025(3) 0.017(2) 0.017(3) -0.002(2) 0.004(2) -0.003(2)
C33 0.015(2) 0.015(2) 0.021(3) 0.002(2) 0.001(2) 0.0007(18)
C34 0.020(3) 0.024(3) 0.022(3) -0.004(2) 0.004(2) 0.004(2)
C35 0.032(3) 0.019(3) 0.033(3) 0.001(2) 0.013(3) 0.005(2)
C36 0.017(3) 0.020(3) 0.054(4) 0.006(3) 0.008(3) 0.007(2)
C37 0.018(3) 0.022(3) 0.058(4) 0.005(3) -0.009(3) 0.000(2)
C38 0.022(3) 0.017(3) 0.029(3) -0.002(2) -0.004(2) 0.002(2)
C39 0.089(6) 0.022(3) 0.037(4) -0.011(3) 0.011(4) -0.008(3)
C40 0.055(4) 0.018(3) 0.020(3) -0.014(2) -0.005(3) 0.004(3)
C41 0.021(3) 0.043(4) 0.039(4) -0.005(3) 0.008(3) 0.016(3)
C42 0.050(4) 0.036(3) 0.014(3) -0.014(3) -0.009(3) -0.007(3)
C43 0.046(3) 0.030(3) 0.009(2) -0.008(2) -0.007(3) 0.000(2)
C44 0.030(3) 0.045(4) 0.023(3) 0.003(3) -0.019(3) -0.003(3)
C45 0.014(3) 0.054(4) 0.031(4) 0.004(3) -0.009(2) 0.002(3)
C46 0.037(4) 0.045(4) 0.033(4) -0.012(3) 0.006(3) 0.025(3)
C47 0.045(4) 0.028(3) 0.026(3) -0.007(2) 0.014(3) 0.020(3)
C48 0.026(3) 0.040(4) 0.036(4) -0.001(3) -0.010(3) 0.019(3)
C49 0.045(4) 0.032(3) 0.017(3) -0.010(2) 0.007(3) 0.014(3)
C50 0.045(4) 0.039(4) 0.024(3) 0.019(3) -0.010(3) 0.002(3)
C51 0.089(6) 0.018(3) 0.023(3) 0.001(2) 0.005(4) -0.024(3)
C52 0.021(3) 0.058(4) 0.042(4) -0.001(3) 0.000(3) 0.021(3)
C53 0.021(3) 0.055(4) 0.037(4) 0.001(3) -0.009(3) 0.021(3)
C54 0.065(5) 0.026(3) 0.021(3) -0.016(2) -0.009(3) 0.013(3)
C55 0.038(4) 0.043(4) 0.036(4) -0.017(3) -0.023(3) -0.008(3)
C56 0.046(4) 0.050(4) 0.012(3) -0.001(3) 0.016(3) 0.011(3)
C57 0.051(4) 0.034(3) 0.014(3) 0.004(3) 0.006(3) -0.015(3)
C58 0.055(4) 0.029(3) 0.019(3) 0.010(3) 0.011(3) -0.007(3)
C59 0.034(4) 0.055(4) 0.036(4) -0.024(3) -0.017(3) -0.008(3)
C60 0.051(4) 0.030(3) 0.043(4) 0.018(3) 0.026(3) 0.000(3)
C61 0.068(5) 0.018(3) 0.044(4) -0.002(3) 0.006(4) 0.018(3)
C62 0.048(4) 0.057(4) 0.018(3) -0.001(3) 0.013(3) 0.023(3)
C63 0.039(4) 0.053(4) 0.021(3) -0.016(3) 0.006(3) 0.020(3)
C64 0.058(5) 0.032(3) 0.030(3) 0.022(3) -0.007(3) -0.008(3)
C65 0.059(5) 0.043(4) 0.012(3) -0.001(2) 0.007(3) 0.008(3)
C66 0.053(5) 0.057(5) 0.052(5) -0.013(4) -0.007(4) -0.041(4)
C67 0.041(4) 0.054(4) 0.025(3) 0.007(3) -0.014(3) 0.011(3)
C68 0.043(4) 0.043(4) 0.052(5) 0.024(3) -0.011(3) -0.034(3)
C69 0.019(3) 0.090(6) 0.035(4) 0.008(4) 0.009(3) 0.010(3)
C70 0.043(4) 0.030(3) 0.039(4) 0.011(3) -0.005(3) 0.023(3)
C71 0.055(5) 0.040(4) 0.034(4) -0.016(3) -0.008(3) -0.028(3)
C72 0.064(5) 0.029(3) 0.039(4) -0.001(3) 0.009(3) 0.028(3)
C73 0.080(6) 0.023(3) 0.042(4) 0.021(3) 0.023(4) 0.018(3)
C74 0.044(4) 0.079(6) 0.029(4) 0.030(4) -0.008(3) 0.020(4)
C75 0.047(4) 0.052(4) 0.033(4) 0.020(3) -0.006(3) 0.005(3)
C76 0.036(4) 0.050(4) 0.033(4) 0.019(3) 0.020(3) -0.005(3)
C77 0.040(4) 0.051(4) 0.041(4) 0.011(3) -0.014(3) 0.027(3)
C78 0.068(5) 0.043(4) 0.014(3) -0.001(3) 0.005(3) 0.000(4)
C79 0.066(4) 0.041(3) 0.009(3) -0.003(2) -0.010(3) -0.004(3)
C80 0.098(7) 0.016(3) 0.043(4) 0.000(3) -0.014(4) -0.013(4)
C81 0.081(6) 0.026(3) 0.025(3) 0.003(3) 0.014(4) -0.028(3)
C82 0.008(3) 0.058(4) 0.059(4) 0.010(4) -0.001(3) -0.012(3)
C83 0.036(4) 0.064(5) 0.041(4) 0.029(4) -0.007(3) -0.034(3)
C84 0.070(5) 0.029(4) 0.061(5) 0.012(3) 0.009(4) 0.029(4)
C85 0.074(5) 0.038(4) 0.012(3) -0.001(2) -0.004(3) -0.005(4)
C86 0.011(3) 0.061(4) 0.057(5) 0.009(4) 0.016(3) 0.007(3)
C87 0.037(4) 0.067(5) 0.043(4) 0.006(4) 0.028(3) 0.004(4)
C88 0.056(5) 0.019(3) 0.046(4) 0.014(3) 0.019(3) 0.001(3)
C89 0.049(4) 0.064(5) 0.025(3) 0.001(4) -0.016(3) 0.008(3)
C90 0.011(3) 0.082(6) 0.039(4) 0.001(4) -0.010(3) 0.001(3)
C91 0.077(6) 0.026(3) 0.045(4) -0.008(3) -0.011(4) -0.019(4)
C92 0.039(4) 0.056(4) 0.038(4) 0.011(3) 0.026(3) 0.006(3)
C93 0.031(4) 0.069(5) 0.024(3) 0.001(3) -0.021(3) -0.003(3)
C94 0.088(6) 0.016(3) 0.037(4) -0.008(3) 0.007(4) 0.003(3)
C95 0.011(3) 0.061(5) 0.098(6) -0.003(5) 0.001(4) -0.015(3)
C96 0.038(4) 0.056(4) 0.043(4) 0.011(4) -0.004(3) -0.029(3)
C97 0.070(5) 0.024(3) 0.056(5) 0.010(3) -0.008(4) 0.021(3)
C98 0.038(4) 0.081(6) 0.054(5) 0.005(4) -0.009(4) -0.035(4)
F1 0.044(2) 0.0364(19) 0.039(2) 0.0203(16) 0.0145(18) 0.0081(16)
F2 0.070(3) 0.028(2) 0.088(3) 0.034(2) 0.039(2) 0.0073(19)
F3 0.034(2) 0.0124(16) 0.126(4) -0.0011(19) 0.012(2) -0.0052(14)
F4 0.047(2) 0.0273(18) 0.093(3) -0.0199(19) -0.024(2) -0.0061(16)
F5 0.063(3) 0.0278(18) 0.031(2) -0.0039(15) -0.0168(17) -0.0006(17)
F6 0.0411(19) 0.0246(16) 0.0257(18) -0.0062(14) 0.0124(15) -0.0079(14)
F7 0.049(2) 0.0234(17) 0.0338(19) -0.0134(14) 0.0044(16) -0.0040(15)
F8 0.047(2) 0.0156(15) 0.045(2) -0.0036(15) 0.0049(18) -0.0159(14)
F9 0.042(2) 0.0200(16) 0.0334(19) -0.0001(13) 0.0121(16) -0.0094(14)
F10 0.0343(18) 0.0206(15) 0.0199(16) -0.0013(12) 0.0079(13) -0.0050(13)
O1 0.0129(15) 0.0129(15) 0.0199(17) 0.0008(14) -0.0003(15) 0.0008(12)
O2 0.0128(16) 0.0127(15) 0.0178(17) 0.0008(14) 0.0022(14) -0.0006(12)
O3 0.0136(16) 0.0115(15) 0.0190(17) 0.0019(14) 0.0010(15) -0.0031(12)
O4 0.0145(16) 0.0101(15) 0.0204(17) -0.0004(14) 0.0009(15) -0.0018(12)

loop_
_atom_type_symbol
_atom_type_description
_atom_type_scat_dispersion_real
_atom_type_scat_dispersion_imag
_atom_type_scat_source
C C 0.0033 0.0016 'International Tables Vol C Tables 4.2.6.8 and 6.1.1.4'
H H 0.0000 0.0000 'International Tables Vol C Tables 4.2.6.8 and 6.1.1.4'
F F 0.0171 0.0103 'International Tables Vol C Tables 4.2.6.8 and 6.1.1.4'
O O 0.0106 0.0060 'International Tables Vol C Tables 4.2.6.8 and 6.1.1.4'

loop_
_geom_angle_atom_site_label_1
_geom_angle_atom_site_label_2
_geom_angle_atom_site_label_3
_geom_angle
F2 C1 C2 122.4(6)
F2 C1 C5 117.8(7)
C2 C1 C5 119.7(6)
F3 C2 C3 121.1(6)
F3 C2 C1 118.8(6)
C3 C2 C1 120.1(5)
C2 C3 F4 119.5(5)
C2 C3 C4 119.8(6)
F4 C3 C4 120.7(6)
F5 C4 C3 117.0(5)
F5 C4 C6 119.7(5)
C3 C4 C6 123.3(6)
F1 C5 C6 119.8(5)
F1 C5 C1 119.2(5)
C6 C5 C1 121.0(6)
C5 C6 C4 115.9(5)
C5 C6 C7 122.1(5)
C4 C6 C7 121.9(5)
C26 C7 C8 129.1(4)
C26 C7 C6 116.1(4)
C8 C7 C6 114.8(4)
C9 C8 O4 109.8(4)
C9 C8 C7 128.4(4)
O4 C8 C7 121.7(4)
C8 C9 C10 106.9(4)
C11 C10 C9 107.5(4)
C10 C11 O4 109.6(4)
C10 C11 C12 128.7(4)
O4 C11 C12 121.7(4)
C13 C12 C11 130.0(4)
C13 C12 C33 115.2(4)
C11 C12 C33 114.7(4)
C12 C13 O3 124.9(4)
C12 C13 C14 127.1(4)
O3 C13 C14 108.1(4)
C15 C14 C13 108.5(4)
C14 C15 C16 107.7(4)
C17 C16 O3 123.5(4)
C17 C16 C15 127.7(4)
O3 C16 C15 108.7(4)
C16 C17 C18 129.1(4)
C16 C17 C27 115.7(4)
C18 C17 C27 115.1(4)
O2 C18 C19 110.2(4)
O2 C18 C17 120.9(4)
C19 C18 C17 128.9(4)
C18 C19 C20 106.4(4)
C21 C20 C19 107.4(4)
C20 C21 O2 109.3(4)
C20 C21 C22 128.8(4)
O2 C21 C22 121.8(4)
C23 C22 C21 132.9(4)
C22 C23 O1 124.0(4)
C22 C23 C24 127.4(4)
O1 C23 C24 108.6(4)
C25 C24 C23 107.4(4)
C24 C25 C26 108.6(4)
C7 C26 O1 123.0(4)
C7 C26 C25 128.5(4)
O1 C26 C25 108.4(4)
C28 C27 C32 115.8(4)
C28 C27 C17 121.8(4)
C32 C27 C17 122.3(4)
F10 C28 C29 118.5(5)
F10 C28 C27 119.0(4)
C29 C28 C27 122.5(5)
F9 C29 C28 119.7(5)
F9 C29 C30 120.4(4)
C28 C29 C30 119.9(5)
F8 C30 C31 121.5(5)
F8 C30 C29 118.7(5)
C31 C30 C29 119.8(4)
F7 C31 C32 121.3(5)
F7 C31 C30 119.3(4)
C32 C31 C30 119.4(5)
F6 C32 C31 117.7(4)
F6 C32 C27 119.7(4)
C31 C32 C27 122.6(5)
C34 C33 C38 119.2(5)
C34 C33 C12 120.0(4)
C38 C33 C12 120.8(4)
C35 C34 C33 120.6(5)
C36 C35 C34 120.4(5)
C35 C36 C37 119.9(5)
C36 C37 C38 119.7(6)
C33 C38 C37 120.2(5)
C91 C39 C40 121.8(7)
C91 C39 C61 120.1(6)
C40 C39 C61 106.5(6)
C42 C40 C39 120.3(6)
C42 C40 C49 118.6(5)
C39 C40 C49 108.5(6)
C47 C41 C48 119.3(6)
C47 C41 C86 119.9(6)
C48 C41 C86 109.0(6)
C40 C42 C79 120.2(6)
C40 C42 C59 118.5(6)
C79 C42 C59 108.3(6)
C54 C43 C55 120.3(6)
C54 C43 C85 120.3(6)
C55 C43 C85 107.4(5)
C45 C44 C55 120.1(6)
C45 C44 C67 121.5(6)
C55 C44 C67 106.5(6)
C44 C45 C82 120.4(6)
C44 C45 C48 119.2(6)
C82 C45 C48 108.6(6)
C52 C46 C72 120.5(6)
C52 C46 C63 118.6(6)
C72 C46 C63 109.3(6)
C41 C47 C61 119.7(6)
C41 C47 C49 119.6(6)
C61 C47 C49 108.7(6)
C70 C48 C41 118.9(6)
C70 C48 C45 119.3(6)
C41 C48 C45 109.2(6)
C56 C49 C47 119.2(6)
C56 C49 C40 119.6(5)
C47 C49 C40 109.3(5)
C57 C50 C73 119.5(6)
C57 C50 C74 120.7(6)
C73 C50 C74 107.4(6)
C73 C51 C68 119.3(6)
C73 C51 C80 121.4(8)
C68 C51 C80 107.2(7)
C46 C52 C69 120.3(6)
C46 C52 C53 119.2(7)
C69 C52 C53 108.5(6)
C77 C53 C52 118.7(7)
C77 C53 C90 118.6(6)
C52 C53 C90 109.8(6)
C43 C54 C94 119.6(7)
C43 C54 C63 120.2(6)
C94 C54 C63 108.3(6)
C43 C55 C71 118.7(6)
C43 C55 C44 111.0(6)
C71 C55 C44 118.7(6)
C49 C56 C92 120.9(6)
C49 C56 C65 119.6(6)
C92 C56 C65 107.3(6)
C50 C57 C60 121.9(6)
C50 C57 C65 120.5(6)
C60 C57 C65 105.7(5)
C64 C58 C76 121.7(6)
C64 C58 C78 119.8(6)
C76 C58 C78 106.9(6)
C93 C59 C42 109.3(6)
C93 C59 C66 120.5(6)
C42 C59 C66 119.1(6)
C68 C60 C57 119.0(6)
C68 C60 C92 119.0(7)
C57 C60 C92 110.1(6)
C97 C61 C47 121.7(7)
C97 C61 C39 119.9(7)
C47 C61 C39 107.0(6)
C63 C62 C87 120.3(6)
C63 C62 C78 121.0(6)
C87 C62 C78 107.5(6)
C62 C63 C46 120.0(6)
C62 C63 C54 117.6(6)
C46 C63 C54 109.1(6)
C58 C64 C88 119.0(6)
C58 C64 C75 120.2(6)
C88 C64 C75 108.5(6)
C79 C65 C56 120.1(6)
C79 C65 C57 120.2(6)
C56 C65 C57 108.8(6)
C91 C66 C98 108.9(7)
C91 C66 C59 120.3(7)
C98 C66 C59 117.8(7)
C75 C67 C44 119.4(6)
C75 C67 C85 121.0(6)
C44 C67 C85 107.9(5)
C60 C68 C51 118.8(6)
C60 C68 C96 121.6(7)
C51 C68 C96 107.1(7)
C87 C69 C52 122.0(7)
C87 C69 C95 119.0(7)
C52 C69 C95 107.5(6)
C48 C70 C97 121.5(6)
C48 C70 C75 120.3(6)
C97 C70 C75 106.9(6)
C55 C71 C80 119.8(7)
C55 C71 C96 119.9(6)
C80 C71 C96 108.0(6)
C84 C72 C46 121.6(8)
C84 C72 C94 119.2(7)
C46 C72 C94 106.9(6)
C51 C73 C50 121.6(7)
C51 C73 C84 119.3(7)
C50 C73 C84 107.2(7)
C89 C74 C77 118.9(7)
C89 C74 C50 118.9(7)
C77 C74 C50 110.4(7)
C67 C75 C64 119.1(7)
C67 C75 C70 120.5(6)
C64 C75 C70 108.1(6)
C58 C76 C83 119.8(6)
C58 C76 C87 109.5(6)
C83 C76 C87 118.8(6)
C53 C77 C74 121.8(7)
C53 C77 C84 121.8(6)
C74 C77 C84 105.8(7)
C85 C78 C62 119.4(6)
C85 C78 C58 120.2(6)
C62 C78 C58 108.1(6)
C65 C79 C42 121.8(6)
C65 C79 C89 119.1(6)
C42 C79 C89 107.5(6)
C94 C80 C71 120.0(7)
C94 C80 C51 119.8(8)
C71 C80 C51 108.9(8)
C88 C81 C83 119.5(6)
C88 C81 C91 120.7(7)
C83 C81 C91 107.0(7)
C96 C82 C45 121.0(7)
C96 C82 C86 119.7(6)
C45 C82 C86 107.4(5)
C76 C83 C98 121.1(7)
C76 C83 C81 118.5(6)
C98 C83 C81 108.3(7)
C72 C84 C77 118.2(8)
C72 C84 C73 120.3(8)
C77 C84 C73 109.0(7)
C78 C85 C43 121.5(7)
C78 C85 C67 119.7(6)
C43 C85 C67 107.2(6)
C92 C86 C41 120.5(7)
C92 C86 C82 120.3(6)
C41 C86 C82 105.8(6)
C69 C87 C62 118.7(7)
C69 C87 C76 120.6(7)
C62 C87 C76 107.9(6)
C81 C88 C64 121.5(6)
C81 C88 C97 120.2(6)
C64 C88 C97 107.3(7)
C74 C89 C93 120.8(7)
C74 C89 C79 120.5(6)
C93 C89 C79 105.8(6)
C93 C90 C53 119.7(6)
C93 C90 C95 120.3(7)
C53 C90 C95 108.0(6)
C39 C91 C66 120.0(7)
C39 C91 C81 119.8(8)
C66 C91 C81 108.4(8)
C86 C92 C56 120.0(6)
C86 C92 C60 120.4(7)
C56 C92 C60 108.1(6)
C90 C93 C59 119.3(6)
C90 C93 C89 120.1(7)
C59 C93 C89 109.1(6)
C80 C94 C54 121.5(7)
C80 C94 C72 120.0(6)
C54 C94 C72 106.5(7)
C98 C95 C90 120.6(8)
C98 C95 C69 120.4(8)
C90 C95 C69 106.2(6)
C82 C96 C71 120.0(6)
C82 C96 C68 118.9(7)
C71 C96 C68 108.8(6)
C61 C97 C70 119.0(7)
C61 C97 C88 119.4(8)
C70 C97 C88 109.2(6)
C95 C98 C83 120.2(8)
C95 C98 C66 121.5(8)
C83 C98 C66 107.4(7)
C23 O1 C26 107.0(3)
C18 O2 C21 106.7(3)
C16 O3 C13 106.8(3)
C11 O4 C8 106.1(3)

loop_
_geom_bond_atom_site_label_1
_geom_bond_atom_site_label_2
_geom_bond_distance
C1 F2 1.342(7)
C1 C2 1.366(10)
C1 C5 1.424(9)
C2 F3 1.331(7)
C2 C3 1.343(9)
C3 F4 1.353(7)
C3 C4 1.380(8)
C4 F5 1.343(7)
C4 C6 1.385(8)
C5 F1 1.336(7)
C5 C6 1.377(8)
C6 C7 1.491(6)
C7 C26 1.358(7)
C7 C8 1.431(6)
C8 C9 1.375(7)
C8 O4 1.388(5)
C9 C10 1.401(7)
C10 C11 1.376(6)
C11 O4 1.382(5)
C11 C12 1.431(6)
C12 C13 1.362(6)
C12 C33 1.504(6)
C13 O3 1.398(5)
C13 C14 1.415(6)
C14 C15 1.351(7)
C15 C16 1.421(7)
C16 C17 1.367(7)
C16 O3 1.381(5)
C17 C18 1.425(7)
C17 C27 1.494(6)
C18 O2 1.363(5)
C18 C19 1.375(7)
C19 C20 1.409(7)
C20 C21 1.365(7)
C21 O2 1.385(5)
C21 C22 1.407(6)
C22 C23 1.364(7)
C23 O1 1.382(5)
C23 C24 1.433(6)
C24 C25 1.347(7)
C25 C26 1.420(7)
C26 O1 1.388(5)
C27 C28 1.385(7)
C27 C32 1.402(7)
C28 F10 1.343(6)
C28 C29 1.371(7)
C29 F9 1.350(6)
C29 C30 1.379(8)
C30 F8 1.339(5)
C30 C31 1.377(8)
C31 F7 1.329(6)
C31 C32 1.371(7)
C32 F6 1.332(6)
C33 C34 1.387(7)
C33 C38 1.389(7)
C34 C35 1.383(7)
C35 C36 1.372(8)
C36 C37 1.392(9)
C37 C38 1.394(8)
C39 C91 1.345(11)
C39 C40 1.438(9)
C39 C61 1.517(11)
C40 C42 1.408(8)
C40 C49 1.440(9)
C41 C47 1.396(9)
C41 C48 1.443(8)
C41 C86 1.453(9)
C42 C79 1.429(8)
C42 C59 1.434(9)
C43 C54 1.374(8)
C43 C55 1.425(9)
C43 C85 1.454(8)
C44 C45 1.385(9)
C44 C55 1.447(9)
C44 C67 1.451(9)
C45 C82 1.438(9)
C45 C48 1.445(9)
C46 C52 1.390(10)
C46 C72 1.423(10)
C46 C63 1.442(9)
C47 C61 1.431(9)
C47 C49 1.436(8)
C48 C70 1.393(9)
C49 C56 1.404(8)
C50 C57 1.341(9)
C50 C73 1.428(10)
C50 C74 1.461(10)
C51 C73 1.354(11)
C51 C68 1.457(11)
C51 C80 1.482(9)
C52 C69 1.434(10)
C52 C53 1.439(9)
C53 C77 1.381(10)
C53 C90 1.443(9)
C54 C94 1.446(9)
C54 C63 1.446(10)
C55 C71 1.427(10)
C56 C92 1.430(10)
C56 C65 1.460(9)
C57 C60 1.422(10)
C57 C65 1.489(8)
C58 C64 1.374(9)
C58 C76 1.407(9)
C58 C78 1.475(9)
C59 C93 1.426(10)
C59 C66 1.449(11)
C60 C68 1.405(11)
C60 C92 1.465(9)
C61 C97 1.356(9)
C62 C63 1.420(9)
C62 C87 1.429(10)
C62 C78 1.451(9)
C64 C88 1.419(9)
C64 C75 1.461(10)
C65 C79 1.319(10)
C66 C91 1.412(11)
C66 C98 1.448(12)
C67 C75 1.348(9)
C67 C85 1.491(10)
C68 C96 1.474(10)
C69 C87 1.373(10)
C69 C95 1.520(11)
C70 C97 1.426(10)
C70 C75 1.461(10)
C71 C80 1.430(11)
C71 C96 1.448(10)
C72 C84 1.351(10)
C72 C94 1.529(11)
C73 C84 1.491(11)
C74 C89 1.359(10)
C74 C77 1.446(10)
C76 C83 1.418(10)
C76 C87 1.461(10)
C77 C84 1.448(11)
C78 C85 1.324(10)
C79 C89 1.512(10)
C80 C94 1.333(11)
C81 C88 1.381(10)
C81 C83 1.445(11)
C81 C91 1.464(9)
C82 C96 1.362(9)
C82 C86 1.527(11)
C83 C98 1.445(10)
C86 C92 1.356(10)
C88 C97 1.474(10)
C89 C93 1.438(10)
C90 C93 1.394(10)
C90 C95 1.459(11)
C95 C98 1.345(11)

loop_
_platon_squeeze_void_nr
_platon_squeeze_void_average_x
_platon_squeeze_void_average_y
_platon_squeeze_void_average_z
_platon_squeeze_void_volume
_platon_squeeze_void_count_electrons
_platon_squeeze_void_content
1 0.000 0.000 0.137 269 84 ' '
2 0.000 0.248 0.407 16 1 ' '
3 0.000 0.252 0.907 16 1 ' '
4 0.000 0.500 0.637 269 84 ' '
5 0.000 0.748 0.907 16 1 ' '
6 0.000 0.752 0.407 16 1 ' '
7 0.058 0.161 0.142 24 1 ' '
8 0.058 0.661 0.642 24 1 ' '
9 0.250 0.250 0.387 269 84 ' '
10 0.250 0.750 0.887 269 84 ' '
11 0.192 0.411 0.392 24 1 ' '
12 0.192 0.911 0.892 24 1 ' '
13 0.250 -0.002 0.157 16 1 ' '
14 0.250 0.002 0.657 16 1 ' '
15 0.250 0.498 0.657 16 1 ' '
16 0.250 0.502 0.157 16 1 ' '
17 0.308 0.089 0.392 24 1 ' '
18 0.308 0.589 0.892 24 1 ' '
19 0.500 0.500 0.137 269 84 ' '
20 0.500 1.000 0.637 269 84 ' '
21 0.442 0.339 0.142 24 1 ' '
22 0.442 0.839 0.642 24 1 ' '
23 0.500 0.248 0.907 16 1 ' '
24 0.500 0.252 0.407 16 1 ' '
25 0.500 0.748 0.407 16 1 ' '
26 0.500 0.752 0.907 16 1 ' '
27 0.558 0.161 0.642 24 1 ' '
28 0.558 0.661 0.142 24 1 ' '
29 0.750 0.250 0.887 269 84 ' '
30 0.750 0.750 0.387 269 84 ' '
31 0.692 0.411 0.892 24 1 ' '
32 0.692 0.911 0.392 24 1 ' '
33 0.750 -0.002 0.657 16 1 ' '
34 0.750 0.002 0.157 16 1 ' '
35 0.750 0.498 0.157 16 1 ' '
36 0.750 0.502 0.657 16 1 ' '
37 0.808 0.089 0.892 24 1 ' '
38 0.808 0.589 0.392 24 1 ' '
39 0.942 0.339 0.642 24 1 ' '
40 0.942 0.839 0.142 24 1 ' '
